data_7217862
loop_
_publ_author_name
'Gong, Yun'
'Zhang, Miao Miao'
'Zhang, Pan'
'Shi, Hui Fang'
'Jiang, Peng Gang'
'Lin, Jian Hua'

_publ_section_title
;
 Metal--organic frameworks based on
 4-(4-carboxyphenyl)-2,2,4,4-terpyridine: structures, topologies and
 electrocatalytic behaviors in sodium laurylsulfonate aqueous solution
;
_journal_issue 42
_journal_name_full CrystEngComm
_journal_page_first 9882
_journal_paper_doi 10.1039/C4CE01506A
_journal_volume 16
_journal_year 2014
_chemical_formula_sum 'C52 H32 Co2 N6 O9'
_chemical_formula_weight 1002.70
_chemical_name_systematic
;
?
;
_space_group_IT_number 15
_symmetry_space_group_name_Hall '-C 2yc'
_symmetry_space_group_name_H-M 'C 1 2/c 1'
_atom_sites_solution_hydrogens geom
_atom_sites_solution_primary direct
_atom_sites_solution_secondary difmap
_audit_creation_method SHELXL-97
_cell_angle_alpha 90.00
_cell_angle_beta 111.883(7)
_cell_angle_gamma 90.00
_cell_formula_units_Z 4
_cell_length_a 27.7567(16)
_cell_length_b 15.0740(5)
_cell_length_c 15.1426(7)
_cell_measurement_temperature 293(2)
_cell_volume 5879.2(6)
_computing_structure_refinement 'SHELXL-97 (Sheldrick, 1997)'
_computing_structure_solution 'SHELXS-97 (Sheldrick, 1990)'
_diffrn_ambient_temperature 293(2)
_diffrn_measured_fraction_theta_full 0.998
_diffrn_measured_fraction_theta_max 0.998
_diffrn_radiation_monochromator graphite
_diffrn_radiation_source 'fine-focus sealed tube'
_diffrn_radiation_type MoK\a
_diffrn_radiation_wavelength 0.71073
_diffrn_reflns_av_R_equivalents 0.0305
_diffrn_reflns_av_sigmaI/netI 0.0348
_diffrn_reflns_limit_h_max 32
_diffrn_reflns_limit_h_min -32
_diffrn_reflns_limit_k_max 17
_diffrn_reflns_limit_k_min -17
_diffrn_reflns_limit_l_max 17
_diffrn_reflns_limit_l_min -18
_diffrn_reflns_number 16544
_diffrn_reflns_theta_full 25.01
_diffrn_reflns_theta_max 25.01
_diffrn_reflns_theta_min 3.07
_exptl_absorpt_coefficient_mu 0.616
_exptl_crystal_density_diffrn 1.133
_exptl_crystal_density_method 'not measured'
_exptl_crystal_F_000 2048
_refine_diff_density_max 1.001
_refine_diff_density_min -0.383
_refine_diff_density_rms 0.142
_refine_ls_extinction_method none
_refine_ls_goodness_of_fit_ref 1.105
_refine_ls_hydrogen_treatment mixed
_refine_ls_matrix_type full
_refine_ls_number_parameters 312
_refine_ls_number_reflns 5166
_refine_ls_number_restraints 0
_refine_ls_restrained_S_all 1.105
_refine_ls_R_factor_all 0.0722
_refine_ls_R_factor_gt 0.0596
_refine_ls_shift/su_max 0.001
_refine_ls_shift/su_mean 0.000
_refine_ls_structure_factor_coef Fsqd
_refine_ls_weighting_details 'calc w=1/[\s^2^(Fo^2^)+(0.1271P)^2^+22.9616P] where P=(Fo^2^+2Fc^2^)/3'
_refine_ls_weighting_scheme calc
_refine_ls_wR_factor_gt 0.2083
_refine_ls_wR_factor_ref 0.2201
_reflns_number_gt 4156
_reflns_number_total 5166
_reflns_threshold_expression >2sigma(I)
_cod_data_source_file c4ce01506a5.cif
_cod_data_source_block 121218a
_cod_depositor_comments 'Adding full bibliography for 7217861--7217863.cif.'
_cod_original_cell_volume 5879.2(5)
_cod_database_code 7217862

loop_
_symmetry_equiv_pos_as_xyz
'x, y, z'
'-x, y, -z+1/2'
'x+1/2, y+1/2, z'
'-x+1/2, y+1/2, -z+1/2'
'-x, -y, -z'
'x, -y, z-1/2'
'-x+1/2, -y+1/2, -z'
'x+1/2, -y+1/2, z-1/2'

loop_
_atom_site_label
_atom_site_type_symbol
_atom_site_fract_x
_atom_site_fract_y
_atom_site_fract_z
_atom_site_U_iso_or_equiv
_atom_site_adp_type
_atom_site_occupancy
_atom_site_symmetry_multiplicity
_atom_site_calc_flag
_atom_site_refinement_flags
Co1 Co 0.069228(19) 0.24856(3) 1.30221(3) 0.0190(2) Uani 1 1 d .
O5 O 0.0000 0.1680(3) 1.2500 0.0237(8) Uani 1 2 d S
O1 O 0.10193(11) 0.15851(19) 0.4126(2) 0.0294(7) Uani 1 1 d .
O3 O 0.04278(12) 0.3474(2) 1.2007(2) 0.0329(7) Uani 1 1 d .
O4 O -0.03902(12) 0.3126(2) 1.1091(2) 0.0315(7) Uani 1 1 d .
N1 N 0.10145(14) 0.1878(2) 1.2090(2) 0.0279(8) Uani 1 1 d .
N3 N 0.36159(14) -0.1717(2) 1.1316(2) 0.0295(8) Uani 1 1 d .
O2 O 0.03231(13) 0.0804(2) 0.4063(2) 0.0429(9) Uani 1 1 d .
N2 N 0.20925(14) 0.0342(2) 1.0531(2) 0.0308(8) Uani 1 1 d .
C19 C 0.09929(17) 0.1013(3) 0.5563(3) 0.0278(9) Uani 1 1 d .
C22 C 0.07589(17) 0.1144(3) 0.4504(3) 0.0276(9) Uani 1 1 d .
C11 C 0.27674(17) -0.0590(3) 1.0415(3) 0.0308(10) Uani 1 1 d .
C6 C 0.16536(18) 0.0800(3) 1.0142(3) 0.0306(10) Uani 1 1 d .
C3 C 0.14263(17) 0.1181(3) 1.0812(3) 0.0309(10) Uani 1 1 d .
C23 C 0.00139(17) 0.3581(3) 1.1297(3) 0.0266(9) Uani 1 1 d .
C16 C 0.14192(18) 0.0759(3) 0.7530(3) 0.0311(10) Uani 1 1 d .
C8 C 0.16521(17) 0.0605(3) 0.8574(3) 0.0316(10) Uani 1 1 d .
C2 C 0.17267(19) 0.1267(3) 1.1775(3) 0.0381(11) Uani 1 1 d .
H2 H 0.2074 0.1095 1.2011 0.046 Uiso 1 1 calc R
C5 C 0.07265(17) 0.1790(3) 1.1164(3) 0.0335(10) Uani 1 1 d .
H5 H 0.0382 0.1973 1.0946 0.040 Uiso 1 1 calc R
C10 C 0.23086(18) -0.0011(3) 0.9953(3) 0.0296(9) Uani 1 1 d .
C1 C 0.15032(18) 0.1611(3) 1.2377(3) 0.0357(11) Uani 1 1 d .
H1 H 0.1708 0.1657 1.3021 0.043 Uiso 1 1 calc R
C4 C 0.09157(17) 0.1440(3) 1.0516(3) 0.0344(10) Uani 1 1 d .
H4 H 0.0699 0.1380 0.9881 0.041 Uiso 1 1 calc R
C17 C 0.17211(18) 0.1095(3) 0.7050(3) 0.0369(11) Uani 1 1 d .
H17 H 0.2069 0.1227 0.7385 0.044 Uiso 1 1 calc R
C18 C 0.15047(17) 0.1234(3) 0.6076(3) 0.0312(10) Uani 1 1 d .
H18 H 0.1706 0.1478 0.5764 0.037 Uiso 1 1 calc R
C9 C 0.21059(17) 0.0133(3) 0.8984(3) 0.0321(10) Uani 1 1 d .
H9 H 0.2276 -0.0090 0.8606 0.038 Uiso 1 1 calc R
C24 C 0.00083(17) 0.4317(3) 1.0629(3) 0.0323(10) Uani 1 1 d .
C20 C 0.06912(18) 0.0667(3) 0.6040(3) 0.0350(10) Uani 1 1 d .
H20 H 0.0347 0.0513 0.5699 0.042 Uiso 1 1 calc R
C7 C 0.14162(18) 0.0928(3) 0.9165(3) 0.0331(10) Uani 1 1 d .
H7 H 0.1102 0.1228 0.8913 0.040 Uiso 1 1 calc R
C21 C 0.08993(19) 0.0553(3) 0.7017(3) 0.0367(11) Uani 1 1 d .
H21 H 0.0693 0.0338 0.7332 0.044 Uiso 1 1 calc R
C15 C 0.2997(2) -0.1079(4) 0.9908(3) 0.0438(13) Uani 1 1 d .
H15 H 0.2872 -0.1038 0.9248 0.053 Uiso 1 1 calc R
C12 C 0.2977(2) -0.0687(4) 1.1395(3) 0.0473(14) Uani 1 1 d .
H12 H 0.2838 -0.0375 1.1774 0.057 Uiso 1 1 calc R
C14 C 0.34145(19) -0.1635(3) 1.0383(3) 0.0401(12) Uani 1 1 d .
H14 H 0.3558 -0.1964 1.0023 0.048 Uiso 1 1 calc R
C13 C 0.3395(2) -0.1250(4) 1.1809(3) 0.0452(13) Uani 1 1 d .
H13 H 0.3528 -0.1305 1.2468 0.054 Uiso 1 1 calc R
C25 C 0.0454(2) 0.4727(5) 1.0675(5) 0.077(2) Uani 1 1 d .
H25 H 0.0769 0.4548 1.1132 0.092 Uiso 1 1 calc R
C26 C -0.0446(2) 0.4593(5) 0.9945(5) 0.081(3) Uani 1 1 d .
H26 H -0.0756 0.4320 0.9895 0.097 Uiso 1 1 calc R

loop_
_atom_site_aniso_label
_atom_site_aniso_U_11
_atom_site_aniso_U_22
_atom_site_aniso_U_33
_atom_site_aniso_U_23
_atom_site_aniso_U_13
_atom_site_aniso_U_12
Co1 0.0199(4) 0.0218(3) 0.0148(3) 0.00063(19) 0.0059(2) 0.00054(19)
O5 0.025(2) 0.026(2) 0.0172(19) 0.000 0.0041(16) 0.000
O1 0.0308(16) 0.0343(16) 0.0213(15) 0.0074(12) 0.0077(13) 0.0028(13)
O3 0.0303(17) 0.0324(16) 0.0305(17) 0.0122(13) 0.0049(14) -0.0015(13)
O4 0.0316(17) 0.0351(16) 0.0254(16) 0.0095(13) 0.0078(13) -0.0078(14)
N1 0.0285(19) 0.0340(19) 0.0221(18) 0.0000(15) 0.0104(15) 0.0045(15)
N3 0.0281(19) 0.0361(19) 0.0215(18) 0.0002(15) 0.0062(15) 0.0073(16)
O2 0.0368(19) 0.056(2) 0.0270(17) 0.0128(15) 0.0013(15) -0.0138(16)
N2 0.030(2) 0.039(2) 0.0223(18) 0.0038(15) 0.0091(16) 0.0093(16)
C19 0.030(2) 0.030(2) 0.021(2) 0.0054(17) 0.0068(18) 0.0067(18)
C22 0.031(2) 0.027(2) 0.024(2) 0.0061(17) 0.0082(19) 0.0047(18)
C11 0.030(2) 0.039(2) 0.022(2) 0.0038(18) 0.0089(19) 0.0070(19)
C6 0.032(2) 0.037(2) 0.024(2) 0.0036(18) 0.0127(19) 0.0071(19)
C3 0.032(2) 0.037(2) 0.024(2) 0.0032(19) 0.0119(19) 0.0095(19)
C23 0.028(2) 0.028(2) 0.024(2) 0.0077(17) 0.0103(18) 0.0042(18)
C16 0.034(2) 0.041(2) 0.019(2) 0.0049(18) 0.0090(19) 0.0125(19)
C8 0.032(2) 0.040(2) 0.024(2) 0.0042(19) 0.0116(19) 0.0073(19)
C2 0.031(2) 0.057(3) 0.025(2) 0.003(2) 0.0083(19) 0.015(2)
C5 0.027(2) 0.048(3) 0.025(2) -0.003(2) 0.0091(19) 0.004(2)
C10 0.029(2) 0.037(2) 0.024(2) 0.0006(18) 0.0109(18) 0.0033(19)
C1 0.036(3) 0.051(3) 0.018(2) 0.0014(19) 0.0074(19) 0.013(2)
C4 0.028(2) 0.053(3) 0.020(2) -0.004(2) 0.0054(18) 0.006(2)
C17 0.026(2) 0.057(3) 0.025(2) 0.003(2) 0.0064(19) 0.005(2)
C18 0.030(2) 0.041(2) 0.024(2) 0.0061(19) 0.0119(19) 0.0036(19)
C9 0.033(2) 0.043(3) 0.022(2) 0.0019(19) 0.0126(19) 0.011(2)
C24 0.029(2) 0.035(2) 0.032(2) 0.0137(19) 0.0089(19) 0.0012(19)
C20 0.029(2) 0.047(3) 0.027(2) 0.007(2) 0.0071(19) 0.004(2)
C7 0.033(2) 0.046(3) 0.021(2) 0.0064(19) 0.0096(19) 0.016(2)
C21 0.037(3) 0.049(3) 0.028(2) 0.010(2) 0.017(2) 0.004(2)
C15 0.045(3) 0.063(3) 0.019(2) 0.002(2) 0.008(2) 0.020(3)
C12 0.048(3) 0.065(3) 0.027(2) -0.001(2) 0.012(2) 0.028(3)
C14 0.040(3) 0.053(3) 0.026(2) -0.001(2) 0.011(2) 0.016(2)
C13 0.044(3) 0.065(3) 0.023(2) 0.000(2) 0.007(2) 0.019(3)
C25 0.034(3) 0.095(5) 0.078(5) 0.066(4) -0.007(3) -0.011(3)
C26 0.031(3) 0.099(5) 0.087(5) 0.068(4) -0.007(3) -0.019(3)

loop_
_atom_type_symbol
_atom_type_description
_atom_type_scat_dispersion_real
_atom_type_scat_dispersion_imag
_atom_type_scat_source
C C 0.0033 0.0016 'International Tables Vol C Tables 4.2.6.8 and 6.1.1.4'
H H 0.0000 0.0000 'International Tables Vol C Tables 4.2.6.8 and 6.1.1.4'
N N 0.0061 0.0033 'International Tables Vol C Tables 4.2.6.8 and 6.1.1.4'
O O 0.0106 0.0060 'International Tables Vol C Tables 4.2.6.8 and 6.1.1.4'
Co Co 0.3494 0.9721 'International Tables Vol C Tables 4.2.6.8 and 6.1.1.4'

loop_
_geom_angle_atom_site_label_1
_geom_angle_atom_site_label_2
_geom_angle_atom_site_label_3
_geom_angle
_geom_angle_site_symmetry_1
_geom_angle_site_symmetry_3
O4 Co1 O3 91.64(12) 2_557 .
O4 Co1 O1 86.77(12) 2_557 1_556
O3 Co1 O1 173.92(12) . 1_556
O4 Co1 N1 177.52(13) 2_557 .
O3 Co1 N1 86.46(13) . .
O1 Co1 N1 94.96(13) 1_556 .
O4 Co1 O5 88.82(10) 2_557 .
O3 Co1 O5 96.46(11) . .
O1 Co1 O5 89.38(11) 1_556 .
N1 Co1 O5 92.95(11) . .
O4 Co1 N3 86.83(13) 2_557 4_557
O3 Co1 N3 87.26(13) . 4_557
O1 Co1 N3 86.79(13) 1_556 4_557
N1 Co1 N3 91.50(14) . 4_557
O5 Co1 N3 174.36(9) . 4_557
Co1 O5 Co1 111.50(17) . 2_557
C22 O1 Co1 123.7(3) . 1_554
C23 O3 Co1 133.3(3) . .
C23 O4 Co1 129.5(3) . 2_557
C1 N1 C5 116.9(4) . .
C1 N1 Co1 122.9(3) . .
C5 N1 Co1 120.1(3) . .
C14 N3 C13 116.8(4) . .
C14 N3 Co1 119.8(3) . 4_547
C13 N3 Co1 123.2(3) . 4_547
C6 N2 C10 118.3(4) . .
C18 C19 C20 119.3(4) . .
C18 C19 C22 120.9(4) . .
C20 C19 C22 119.9(4) . .
O2 C22 O1 125.0(4) . .
O2 C22 C19 117.6(4) . .
O1 C22 C19 117.4(4) . .
C15 C11 C12 116.2(4) . .
C15 C11 C10 123.0(4) . .
C12 C11 C10 120.8(4) . .
N2 C6 C7 122.4(4) . .
N2 C6 C3 116.5(4) . .
C7 C6 C3 121.1(4) . .
C4 C3 C2 117.3(4) . .
C4 C3 C6 122.2(4) . .
C2 C3 C6 120.5(4) . .
O4 C23 O3 126.3(4) . .
O4 C23 C24 117.1(4) . .
O3 C23 C24 116.7(4) . .
C17 C16 C21 119.3(4) . .
C17 C16 C8 120.3(4) . .
C21 C16 C8 120.5(4) . .
C9 C8 C7 117.8(4) . .
C9 C8 C16 121.5(4) . .
C7 C8 C16 120.8(4) . .
C1 C2 C3 119.1(4) . .
C1 C2 H2 120.5 . .
C3 C2 H2 120.5 . .
N1 C5 C4 123.2(4) . .
N1 C5 H5 118.4 . .
C4 C5 H5 118.4 . .
N2 C10 C9 121.8(4) . .
N2 C10 C11 116.0(4) . .
C9 C10 C11 122.1(4) . .
N1 C1 C2 123.7(4) . .
N1 C1 H1 118.1 . .
C2 C1 H1 118.1 . .
C3 C4 C5 119.8(4) . .
C3 C4 H4 120.1 . .
C5 C4 H4 120.1 . .
C18 C17 C16 120.3(4) . .
C18 C17 H17 119.9 . .
C16 C17 H17 119.9 . .
C19 C18 C17 120.6(4) . .
C19 C18 H18 119.7 . .
C17 C18 H18 119.7 . .
C8 C9 C10 120.2(4) . .
C8 C9 H9 119.9 . .
C10 C9 H9 119.9 . .
C25 C24 C26 117.8(5) . .
C25 C24 C23 121.4(4) . .
C26 C24 C23 120.8(4) . .
C21 C20 C19 120.6(4) . .
C21 C20 H20 119.7 . .
C19 C20 H20 119.7 . .
C8 C7 C6 119.3(4) . .
C8 C7 H7 120.3 . .
C6 C7 H7 120.3 . .
C20 C21 C16 120.0(4) . .
C20 C21 H21 120.0 . .
C16 C21 H21 120.0 . .
C11 C15 C14 120.2(4) . .
C11 C15 H15 119.9 . .
C14 C15 H15 119.9 . .
C13 C12 C11 119.8(4) . .
C13 C12 H12 120.1 . .
C11 C12 H12 120.1 . .
N3 C14 C15 123.3(4) . .
N3 C14 H14 118.3 . .
C15 C14 H14 118.3 . .
N3 C13 C12 123.6(4) . .
N3 C13 H13 118.2 . .
C12 C13 H13 118.2 . .
C24 C25 C26 121.2(5) . 5_567
C24 C25 H25 119.4 . .
C26 C25 H25 119.4 5_567 .
C24 C26 C25 121.1(5) . 5_567
C24 C26 H26 119.5 . .
C25 C26 H26 119.5 5_567 .

loop_
_geom_bond_atom_site_label_1
_geom_bond_atom_site_label_2
_geom_bond_distance
_geom_bond_site_symmetry_2
Co1 O4 2.068(3) 2_557
Co1 O3 2.069(3) .
Co1 O1 2.081(3) 1_556
Co1 N1 2.138(3) .
Co1 O5 2.159(2) .
Co1 N3 2.168(4) 4_557
O5 Co1 2.159(2) 2_557
O1 C22 1.265(5) .
O1 Co1 2.081(3) 1_554
O3 C23 1.257(5) .
O4 C23 1.251(5) .
O4 Co1 2.068(3) 2_557
N1 C1 1.324(6) .
N1 C5 1.338(6) .
N3 C14 1.317(6) .
N3 C13 1.331(6) .
N3 Co1 2.168(4) 4_547
O2 C22 1.253(5) .
N2 C6 1.332(6) .
N2 C10 1.342(6) .
C19 C18 1.382(6) .
C19 C20 1.395(6) .
C19 C22 1.502(6) .
C11 C15 1.379(6) .
C11 C12 1.385(6) .
C11 C10 1.485(6) .
C6 C7 1.390(6) .
C6 C3 1.495(6) .
C3 C4 1.374(6) .
C3 C2 1.390(6) .
C23 C24 1.498(6) .
C16 C17 1.393(6) .
C16 C21 1.396(7) .
C16 C8 1.486(6) .
C8 C9 1.377(6) .
C8 C7 1.380(6) .
C2 C1 1.380(6) .
C2 H2 0.9300 .
C5 C4 1.378(6) .
C5 H5 0.9300 .
C10 C9 1.380(6) .
C1 H1 0.9300 .
C4 H4 0.9300 .
C17 C18 1.386(6) .
C17 H17 0.9300 .
C18 H18 0.9300 .
C9 H9 0.9300 .
C24 C25 1.360(7) .
C24 C26 1.364(7) .
C20 C21 1.383(6) .
C20 H20 0.9300 .
C7 H7 0.9300 .
C21 H21 0.9300 .
C15 C14 1.393(7) .
C15 H15 0.9300 .
C12 C13 1.384(7) .
C12 H12 0.9300 .
C14 H14 0.9300 .
C13 H13 0.9300 .
C25 C26 1.386(8) 5_567
C25 H25 0.9300 .
C26 C25 1.386(8) 5_567
C26 H26 0.9300 .
